data_6000313
loop_
_publ_author_name
'Bortz, M.'
'Gutmann, M.'
'Yvon, K.'

_publ_section_title
;
 Synthesis and structure determination of the first ternary cadmium
 hydride, Cs~3~CdH~5~
;
_journal_issue 1-2
_journal_name_full 'Journal of Alloys and Compounds'
_journal_page_first L19
_journal_page_last L21
_journal_paper_doi 10.1016/S0925-8388(99)00031-6
_journal_volume 285
_journal_year 1999
_chemical_formula_sum 'Cd Cs3 H5'
_space_group_name_H-M_alt 'I 4/m c m'
_cell_angle_alpha 90.000
_cell_angle_beta 90.000
_cell_angle_gamma 90.000
_cell_length_a 8.4359
_cell_length_b 8.4359
_cell_length_c 12.6136
_cell_volume 897.64
_cod_database_code 6000313

loop_
_atom_site_label
_atom_site_fract_x
_atom_site_fract_y
_atom_site_fract_z
? ? ? ?
